data_4023843
loop_
_publ_author_name
'Gudrun Goretzki'
'E. Stephen Davies'
'Stephen P. Argent'
'Wassim Z. Alsindi'
'Alexander J. Blake'
'John E. Warren'
'Jonathan McMaster'
'Neil R. Champness'

_publ_section_title
;
 Bis-morpholine-Substituted Perylene Bisimides: Impact
 of Isomeric Arrangement on Electrochemical and
 Spectroelectrochemical Properties
;
_journal_name_full 'Journal of Organic Chemistry'
_journal_page_first 8808
_journal_page_last 8814
_journal_paper_doi 10.1021/jo801557e
_journal_volume 73
_journal_year 2008
_chemical_formula_moiety 'C40 H40 N4 O6, 0.25(C6 H14)'
_chemical_formula_sum 'C41.5 H43.5 N4 O6'
_chemical_formula_weight 694.30
_chemical_name_systematic
; 
 ? 
;
_space_group_IT_number 2
_symmetry_cell_setting triclinic
_symmetry_space_group_name_Hall '-P 1'
_symmetry_space_group_name_H-M 'P -1'
_atom_sites_solution_hydrogens geom
_atom_sites_solution_primary direct
_atom_sites_solution_secondary difmap
_audit_creation_method 'enCIFer editing of SHELXL97 CIF output'
_cell_angle_alpha 82.656(1)
_cell_angle_beta 84.973(1)
_cell_angle_gamma 70.402(1)
_cell_formula_units_Z 4
_cell_length_a 14.254(2)
_cell_length_b 15.314(2)
_cell_length_c 17.471(2)
_cell_measurement_reflns_used 3808
_cell_measurement_temperature 150(2)
_cell_measurement_theta_max 24.87
_cell_measurement_theta_min 2.29
_cell_volume 3559.0(12)
_computing_cell_refinement 'Bruker Saint v7.23A'
_computing_data_collection 'Bruker Apex2 v2.1-0'
_computing_data_reduction 'Bruker Saint v7.23A'
_computing_molecular_graphics 'Bruker SHELXTL'
_computing_publication_material 'Bruker SHELXTL'
_computing_structure_refinement 'SHELXL-97 (Sheldrick, 1997)'
_computing_structure_solution 'SHELXS-97 (Sheldrick, 1990)'
_diffrn_ambient_temperature 150(2)
_diffrn_measured_fraction_theta_full 0.991
_diffrn_measured_fraction_theta_max 0.991
_diffrn_measurement_device_type 'Bruker Smart ApexII CCD Diffractometer'
_diffrn_measurement_method 'fine slice \w scans'
_diffrn_radiation_monochromator 'silicon (111)'
_diffrn_radiation_source 'Daresbury SRS Station 9.8'
_diffrn_radiation_type synchrotron
_diffrn_radiation_wavelength 0.6911
_diffrn_reflns_av_R_equivalents 0.0601
_diffrn_reflns_av_sigmaI/netI 0.1108
_diffrn_reflns_limit_h_max 17
_diffrn_reflns_limit_h_min -17
_diffrn_reflns_limit_k_max 18
_diffrn_reflns_limit_k_min -18
_diffrn_reflns_limit_l_max 21
_diffrn_reflns_limit_l_min -21
_diffrn_reflns_number 29015
_diffrn_reflns_theta_full 25.00
_diffrn_reflns_theta_max 25.00
_diffrn_reflns_theta_min 1.38
_exptl_absorpt_coefficient_mu 0.087
_exptl_absorpt_correction_T_max 1.000
_exptl_absorpt_correction_T_min 0.541
_exptl_absorpt_correction_type multi-scan
_exptl_absorpt_process_details '(SADABS; Bruker, 2004)'
_exptl_crystal_colour 'dark green'
_exptl_crystal_density_diffrn 1.296
_exptl_crystal_density_method 'not measured'
_exptl_crystal_description lath
_exptl_crystal_F_000 1474
_exptl_crystal_size_max 0.17
_exptl_crystal_size_mid 0.14
_exptl_crystal_size_min 0.05
_refine_diff_density_max 0.67
_refine_diff_density_min -0.39
_refine_diff_density_rms 0.06
_refine_ls_extinction_method none
_refine_ls_goodness_of_fit_ref 0.883
_refine_ls_hydrogen_treatment constr
_refine_ls_matrix_type full
_refine_ls_number_parameters 911
_refine_ls_number_reflns 13541
_refine_ls_number_restraints 82
_refine_ls_restrained_S_all 0.884
_refine_ls_R_factor_all 0.1438
_refine_ls_R_factor_gt 0.0709
_refine_ls_shift/su_max 0.001
_refine_ls_shift/su_mean 0.000
_refine_ls_structure_factor_coef Fsqd
_refine_ls_weighting_details 'calc w=1/[\s^2^(Fo^2^)+(0.1146P)^2^+0.0000P] where P=(Fo^2^+2Fc^2^)/3'
_refine_ls_weighting_scheme calc
_refine_ls_wR_factor_gt 0.1759
_refine_ls_wR_factor_ref 0.2034
_reflns_number_gt 6334
_reflns_number_total 13541
_reflns_threshold_expression >2sigma(I)
_cod_data_source_file jo801557e_si_002.cif
_cod_data_source_block 17mobu
_cod_depositor_comments
;
The following automatic conversions were performed:
'_symmetry_cell_setting' value 'Triclinic' changed to 'triclinic'
according to '/home/saulius/struct/CIF-dictionaries/cif_core.dic'
dictionary named 'cif_core.dic' version 2.4.1 from 2010-06-29.

Automatic conversion script
Id: cif_fix_enum 1527 2010-12-29 10:47:43Z saulius 
;
_cod_database_code 4023843

loop_
_symmetry_equiv_pos_as_xyz
'x, y, z'
'-x, -y, -z'

loop_
_atom_site_label
_atom_site_type_symbol
_atom_site_fract_x
_atom_site_fract_y
_atom_site_fract_z
_atom_site_U_iso_or_equiv
_atom_site_adp_type
_atom_site_occupancy
_atom_site_symmetry_multiplicity
_atom_site_calc_flag
_atom_site_refinement_flags
_atom_site_disorder_assembly
_atom_site_disorder_group
C1A C 0.1815(2) 0.6167(2) 1.01247(19) 0.0385(8) Uani 1 1 d . . .
C2A C 0.0846(2) 0.6279(2) 1.04185(19) 0.0394(8) Uani 1 1 d . . .
H2AA H 0.0679 0.6401 1.0942 0.047 Uiso 1 1 calc R . .
C3A C 0.0124(2) 0.6219(2) 0.99776(19) 0.0360(8) Uani 1 1 d . . .
C4A C -0.0346(2) 0.5814(2) 0.87937(19) 0.0375(8) Uani 1 1 d . . .
C5A C -0.0073(2) 0.5524(2) 0.8071(2) 0.0402(8) Uani 1 1 d . . .
H5AA H -0.0554 0.5433 0.7775 0.048 Uiso 1 1 calc R . .
C6A C 0.0887(2) 0.5362(2) 0.7769(2) 0.0405(8) Uani 1 1 d . . .
H6AA H 0.1051 0.5151 0.7270 0.049 Uiso 1 1 calc R . .
C7A C 0.3065(2) 0.4886(2) 0.71874(19) 0.0391(8) Uani 1 1 d . . .
C8A C 0.3929(2) 0.5010(2) 0.6800(2) 0.0416(8) Uani 1 1 d . . .
H8AA H 0.4193 0.4709 0.6348 0.050 Uiso 1 1 calc R . .
C9A C 0.4392(2) 0.5553(2) 0.7064(2) 0.0415(8) Uani 1 1 d . . .
C10A C 0.4567(2) 0.6484(2) 0.8034(2) 0.0386(8) Uani 1 1 d . . .
C11A C 0.4237(2) 0.6871(2) 0.8713(2) 0.0395(8) Uani 1 1 d . . .
H11A H 0.4560 0.7254 0.8889 0.047 Uiso 1 1 calc R . .
C12A C 0.3442(2) 0.6712(2) 0.9145(2) 0.0404(8) Uani 1 1 d . . .
H12A H 0.3249 0.6963 0.9626 0.048 Uiso 1 1 calc R . .
C13A C 0.2905(2) 0.6186(2) 0.88922(19) 0.0356(8) Uani 1 1 d . . .
C14A C 0.2047(2) 0.6051(2) 0.93368(19) 0.0357(8) Uani 1 1 d . . .
C15A C 0.1349(2) 0.5836(2) 0.89064(19) 0.0361(8) Uani 1 1 d . . .
C16A C 0.0372(2) 0.5953(2) 0.92260(19) 0.0363(8) Uani 1 1 d . . .
C17A C 0.1631(2) 0.5495(2) 0.81644(18) 0.0347(7) Uani 1 1 d . . .
C18A C 0.2636(2) 0.5365(2) 0.78355(18) 0.0349(7) Uani 1 1 d . . .
C19A C 0.3194(2) 0.5828(2) 0.81663(19) 0.0370(8) Uani 1 1 d . . .
C20A C 0.4054(2) 0.5957(2) 0.77566(19) 0.0368(8) Uani 1 1 d . . .
C21A C -0.0891(2) 0.6371(2) 1.0317(2) 0.0404(8) Uani 1 1 d . . .
O22A O -0.11438(17) 0.66052(17) 1.09623(15) 0.0488(6) Uani 1 1 d . . .
N23A N -0.15819(19) 0.62320(18) 0.98580(16) 0.0402(7) Uani 1 1 d . . .
C24A C -0.1362(2) 0.5954(2) 0.9116(2) 0.0406(8) Uani 1 1 d . . .
O25A O -0.20117(16) 0.58570(16) 0.87614(14) 0.0483(6) Uani 1 1 d . . .
C26A C 0.5285(3) 0.5673(3) 0.6630(2) 0.0483(9) Uani 1 1 d . . .
O27A O 0.56190(19) 0.5314(2) 0.60402(16) 0.0646(8) Uani 1 1 d . . .
N28A N 0.5737(2) 0.6230(2) 0.69140(17) 0.0457(7) Uani 1 1 d . . .
C29A C 0.5426(2) 0.6645(2) 0.7591(2) 0.0440(9) Uani 1 1 d . . .
O30A O 0.58626(17) 0.71318(17) 0.78067(15) 0.0545(7) Uani 1 1 d . . .
N31A N 0.25425(19) 0.61904(18) 1.06243(16) 0.0393(7) Uani 1 1 d . . .
C32A C 0.2219(3) 0.6437(3) 1.1395(2) 0.0506(9) Uani 1 1 d . . .
H32A H 0.2067 0.5913 1.1713 0.061 Uiso 1 1 calc R . .
H32B H 0.1603 0.6986 1.1378 0.061 Uiso 1 1 calc R . .
C33A C 0.3028(3) 0.6661(3) 1.1758(2) 0.0614(11) Uani 1 1 d . . .
H33A H 0.3137 0.7218 1.1464 0.074 Uiso 1 1 calc R . .
H33B H 0.2809 0.6807 1.2294 0.074 Uiso 1 1 calc R . .
O34A O 0.39440(18) 0.59004(18) 1.17662(15) 0.0570(7) Uani 1 1 d . . .
C35A C 0.4252(3) 0.5701(3) 1.0997(2) 0.0481(9) Uani 1 1 d . . .
H35A H 0.4900 0.5190 1.0994 0.058 Uiso 1 1 calc R . .
H35B H 0.4343 0.6259 1.0690 0.058 Uiso 1 1 calc R . .
C36A C 0.3486(2) 0.5416(2) 1.0635(2) 0.0407(8) Uani 1 1 d . . .
H36A H 0.3716 0.5265 1.0101 0.049 Uiso 1 1 calc R . .
H36B H 0.3394 0.4856 1.0937 0.049 Uiso 1 1 calc R . .
N41A N 0.2640(2) 0.42779(19) 0.69053(15) 0.0422(7) Uani 1 1 d . . .
C42A C 0.2994(3) 0.3945(3) 0.6160(2) 0.0544(10) Uani 1 1 d . . .
H42A H 0.3675 0.3487 0.6196 0.065 Uiso 1 1 calc R . .
H42B H 0.3020 0.4472 0.5776 0.065 Uiso 1 1 calc R . .
C43A C 0.2287(3) 0.3488(3) 0.5909(2) 0.0681(12) Uani 1 1 d . . .
H43A H 0.1624 0.3966 0.5833 0.082 Uiso 1 1 calc R . .
H43B H 0.2540 0.3241 0.5407 0.082 Uiso 1 1 calc R . .
O44A O 0.2186(2) 0.27570(19) 0.64527(16) 0.0643(8) Uani 1 1 d . . .
C45A C 0.1832(3) 0.3091(3) 0.7175(2) 0.0522(10) Uani 1 1 d . . .
H45A H 0.1772 0.2570 0.7553 0.063 Uiso 1 1 calc R . .
H45B H 0.1162 0.3564 0.7125 0.063 Uiso 1 1 calc R . .
C46A C 0.2530(3) 0.3517(2) 0.7466(2) 0.0464(9) Uani 1 1 d . . .
H46A H 0.2262 0.3758 0.7967 0.056 Uiso 1 1 calc R . .
H46B H 0.3190 0.3035 0.7546 0.056 Uiso 1 1 calc R . .
C51A C -0.2599(2) 0.6388(2) 1.0191(2) 0.0445(9) Uani 1 1 d D . .
H51A H -0.2573 0.6216 1.0756 0.053 Uiso 1 1 calc R . .
H51B H -0.2891 0.5976 0.9973 0.053 Uiso 1 1 calc R . .
C52A C -0.3268(2) 0.7394(2) 1.0031(2) 0.0483(9) Uani 1 1 d D . .
H52A H -0.2933 0.7813 1.0183 0.058 Uiso 1 1 calc R . .
H52B H -0.3374 0.7540 0.9471 0.058 Uiso 1 1 calc R . .
C53A C -0.4255(3) 0.7571(3) 1.0463(3) 0.0664(12) Uani 1 1 d D . .
H53A H -0.4149 0.7466 1.1025 0.080 Uiso 1 1 calc R . .
H53B H -0.4564 0.7117 1.0341 0.080 Uiso 1 1 calc R . .
C54A C -0.4967(3) 0.8549(4) 1.0273(3) 0.0995(18) Uani 1 1 d D . .
H54A H -0.5596 0.8626 1.0578 0.149 Uiso 1 1 calc R . .
H54B H -0.5096 0.8651 0.9722 0.149 Uiso 1 1 calc R . .
H54C H -0.4670 0.9002 1.0398 0.149 Uiso 1 1 calc R . .
C61A C 0.6619(3) 0.6372(3) 0.6470(2) 0.0602(11) Uani 1 1 d D . .
H61A H 0.6669 0.6980 0.6561 0.072 Uiso 1 1 calc R . .
H61B H 0.6539 0.6385 0.5911 0.072 Uiso 1 1 calc R . .
C62A C 0.7563(3) 0.5601(3) 0.6707(3) 0.0677(12) Uani 1 1 d D . .
H62A H 0.7701 0.5682 0.7235 0.081 Uiso 1 1 calc R . .
H62B H 0.7435 0.5001 0.6737 0.081 Uiso 1 1 calc R . .
C63A C 0.8491(4) 0.5528(4) 0.6198(3) 0.1012(18) Uani 1 1 d D . .
H63A H 0.9059 0.5020 0.6431 0.121 Uiso 1 1 calc R . .
H63B H 0.8398 0.5363 0.5687 0.121 Uiso 1 1 calc R . .
C64A C 0.8723(4) 0.6372(4) 0.6095(3) 0.1013(17) Uani 1 1 d D . .
H64A H 0.9327 0.6292 0.5759 0.152 Uiso 1 1 calc R . .
H64B H 0.8835 0.6530 0.6598 0.152 Uiso 1 1 calc R . .
H64C H 0.8167 0.6876 0.5858 0.152 Uiso 1 1 calc R . .
C1B C 1.0358(2) 0.1450(2) 0.1368(2) 0.0374(8) Uani 1 1 d . . .
C2B C 1.0639(2) 0.1348(2) 0.0591(2) 0.0392(8) Uani 1 1 d . . .
H2BA H 1.1291 0.1339 0.0412 0.047 Uiso 1 1 calc R . .
C3B C 1.0016(2) 0.1259(2) 0.00759(19) 0.0360(8) Uani 1 1 d . . .
C4B C 0.8462(2) 0.1045(2) -0.01811(19) 0.0369(8) Uani 1 1 d . . .
C5B C 0.7568(2) 0.0949(2) 0.0088(2) 0.0418(8) Uani 1 1 d . . .
H5BA H 0.7144 0.0856 -0.0261 0.050 Uiso 1 1 calc R . .
C6B C 0.7274(2) 0.0983(2) 0.0860(2) 0.0420(8) Uani 1 1 d . . .
H6BA H 0.6663 0.0883 0.1032 0.050 Uiso 1 1 calc R . .
C7B C 0.6662(2) 0.1050(2) 0.2567(2) 0.0407(8) Uani 1 1 d . . .
C8B C 0.6214(3) 0.1444(2) 0.3249(2) 0.0460(9) Uani 1 1 d . . .
H8BA H 0.5632 0.1323 0.3473 0.055 Uiso 1 1 calc R . .
C9B C 0.6589(3) 0.1994(2) 0.3597(2) 0.0463(9) Uani 1 1 d . . .
C10B C 0.7883(3) 0.2685(2) 0.36837(19) 0.0426(8) Uani 1 1 d . . .
C11B C 0.8752(3) 0.2821(2) 0.3395(2) 0.0432(8) Uani 1 1 d . . .
H11B H 0.9020 0.3194 0.3644 0.052 Uiso 1 1 calc R . .
C12B C 0.9245(3) 0.2420(2) 0.2745(2) 0.0421(8) Uani 1 1 d . . .
H12B H 0.9855 0.2516 0.2566 0.051 Uiso 1 1 calc R . .
C13B C 0.8881(2) 0.1881(2) 0.23424(19) 0.0368(8) Uani 1 1 d . . .
C14B C 0.9369(2) 0.1521(2) 0.16325(19) 0.0363(8) Uani 1 1 d . . .
C15B C 0.8766(2) 0.1290(2) 0.11226(19) 0.0359(8) Uani 1 1 d . . .
C16B C 0.9078(2) 0.1200(2) 0.03374(18) 0.0350(7) Uani 1 1 d . . .
C17B C 0.7838(2) 0.1160(2) 0.14021(19) 0.0370(8) Uani 1 1 d . . .
C18B C 0.7487(2) 0.1278(2) 0.22038(19) 0.0371(8) Uani 1 1 d . . .
C19B C 0.7955(2) 0.1757(2) 0.26158(19) 0.0389(8) Uani 1 1 d . . .
C20B C 0.7485(2) 0.2142(2) 0.33029(19) 0.0406(8) Uani 1 1 d . . .
C21B C 1.0349(2) 0.1196(2) -0.0736(2) 0.0388(8) Uani 1 1 d . . .
O22B O 1.11539(18) 0.12429(17) -0.09903(14) 0.0486(6) Uani 1 1 d . . .
N23B N 0.9700(2) 0.10624(19) -0.12350(15) 0.0404(7) Uani 1 1 d . . .
C24B C 0.8765(2) 0.1000(2) -0.1000(2) 0.0416(8) Uani 1 1 d . . .
O25B O 0.82312(17) 0.09075(17) -0.14739(14) 0.0506(6) Uani 1 1 d . . .
C26B C 0.6067(3) 0.2406(3) 0.4293(2) 0.0509(9) Uani 1 1 d . . .
O27B O 0.5291(2) 0.2299(2) 0.45599(15) 0.0644(7) Uani 1 1 d . . .
N28B N 0.6483(2) 0.2956(2) 0.46471(17) 0.0526(8) Uani 1 1 d . B .
C29B C 0.7358(3) 0.3128(3) 0.4369(2) 0.0504(9) Uani 1 1 d . . .
O30B O 0.7655(2) 0.36482(19) 0.46818(15) 0.0613(7) Uani 1 1 d . . .
N31B N 1.10548(19) 0.14950(19) 0.18757(16) 0.0401(7) Uani 1 1 d . . .
C32B C 1.1982(2) 0.1593(3) 0.1540(2) 0.0461(9) Uani 1 1 d . . .
H32C H 1.1850 0.2066 0.1085 0.055 Uiso 1 1 calc R . .
H32D H 1.2422 0.0993 0.1368 0.055 Uiso 1 1 calc R . .
C33B C 1.2486(3) 0.1891(3) 0.2143(2) 0.0594(11) Uani 1 1 d . . .
H33C H 1.3116 0.1973 0.1916 0.071 Uiso 1 1 calc R . .
H33D H 1.2046 0.2496 0.2307 0.071 Uiso 1 1 calc R . .
O34B O 1.26919(18) 0.12084(19) 0.27978(15) 0.0597(7) Uani 1 1 d . . .
C35B C 1.1780(3) 0.1112(3) 0.3135(2) 0.0554(10) Uani 1 1 d . . .
H35C H 1.1351 0.1714 0.3311 0.067 Uiso 1 1 calc R . .
H35D H 1.1923 0.0643 0.3592 0.067 Uiso 1 1 calc R . .
C36B C 1.1235(3) 0.0819(2) 0.2571(2) 0.0474(9) Uani 1 1 d . . .
H36C H 1.1636 0.0193 0.2426 0.057 Uiso 1 1 calc R . .
H36D H 1.0591 0.0787 0.2813 0.057 Uiso 1 1 calc R . .
N41B N 0.62671(19) 0.04568(19) 0.22558(17) 0.0429(7) Uani 1 1 d . . .
C42B C 0.5285(3) 0.0414(3) 0.2552(2) 0.0528(10) Uani 1 1 d . . .
H42C H 0.4812 0.1051 0.2593 0.063 Uiso 1 1 calc R . .
H42D H 0.5338 0.0063 0.3072 0.063 Uiso 1 1 calc R . .
C43B C 0.4914(3) -0.0069(3) 0.2000(3) 0.0635(11) Uani 1 1 d . . .
H43C H 0.4250 -0.0101 0.2191 0.076 Uiso 1 1 calc R . .
H43D H 0.4839 0.0300 0.1487 0.076 Uiso 1 1 calc R . .
O44B O 0.55839(19) -0.09892(19) 0.19236(17) 0.0632(7) Uani 1 1 d . . .
C45B C 0.6531(3) -0.0947(3) 0.1628(2) 0.0517(10) Uani 1 1 d . . .
H45C H 0.6463 -0.0596 0.1108 0.062 Uiso 1 1 calc R . .
H45D H 0.6995 -0.1587 0.1578 0.062 Uiso 1 1 calc R . .
C46B C 0.6952(2) -0.0478(2) 0.2155(2) 0.0452(9) Uani 1 1 d . . .
H46C H 0.7066 -0.0854 0.2664 0.054 Uiso 1 1 calc R . .
H46D H 0.7601 -0.0439 0.1932 0.054 Uiso 1 1 calc R . .
C51B C 1.0025(3) 0.0985(2) -0.20540(19) 0.0449(9) Uani 1 1 d D . .
H51C H 0.9737 0.0561 -0.2256 0.054 Uiso 1 1 calc R . .
H51D H 1.0760 0.0700 -0.2091 0.054 Uiso 1 1 calc R . .
C52B C 0.9732(3) 0.1904(3) -0.2557(2) 0.0557(10) Uani 1 1 d D . .
H52C H 0.8996 0.2184 -0.2535 0.067 Uiso 1 1 calc R . .
H52D H 1.0008 0.2336 -0.2352 0.067 Uiso 1 1 calc R . .
C53B C 1.0098(4) 0.1797(4) -0.3378(3) 0.0845(15) Uani 1 1 d D . .
H53C H 0.9863 0.1327 -0.3567 0.101 Uiso 1 1 calc R . .
H53D H 1.0836 0.1557 -0.3400 0.101 Uiso 1 1 calc R . .
C54B C 0.9754(5) 0.2704(4) -0.3923(3) 0.112(2) Uani 1 1 d D . .
H54D H 1.0021 0.2581 -0.4449 0.168 Uiso 1 1 calc R . .
H54E H 0.9998 0.3170 -0.3750 0.168 Uiso 1 1 calc R . .
H54F H 0.9024 0.2940 -0.3917 0.168 Uiso 1 1 calc R . .
C61B C 0.5959(3) 0.3420(3) 0.5317(2) 0.0642(11) Uani 1 1 d DU . .
H61C H 0.5256 0.3440 0.5338 0.077 Uiso 1 1 calc R A 1
H61D H 0.5963 0.4070 0.5252 0.077 Uiso 1 1 calc R A 1
C62B C 0.6418(4) 0.2940(4) 0.6071(3) 0.0942(16) Uani 0.50 1 d PDU B 1
H62C H 0.6844 0.3297 0.6185 0.113 Uiso 0.50 1 calc PR B 1
H62Z H 0.5855 0.3076 0.6462 0.113 Uiso 0.50 1 calc PR B 1
C62D C 0.6418(4) 0.2940(4) 0.6071(3) 0.0942(16) Uani 0.50 1 d PU B 2
H62D H 0.6101 0.3331 0.6494 0.113 Uiso 0.50 1 calc PR B 2
H62E H 0.7138 0.2859 0.6037 0.113 Uiso 0.50 1 calc PR B 2
C63B C 0.7011(15) 0.1949(12) 0.6280(9) 0.084(6) Uani 0.231(14) 1 d PDU B 1
H63C H 0.6978 0.1579 0.5864 0.101 Uiso 0.231(14) 1 calc PR B 1
H63D H 0.7717 0.1899 0.6315 0.101 Uiso 0.231(14) 1 calc PR B 1
C63D C 0.6270(9) 0.1967(5) 0.6255(4) 0.100(3) Uani 0.769(14) 1 d PDU B 2
H63E H 0.5552 0.2040 0.6263 0.120 Uiso 0.769(14) 1 calc PR B 2
H63F H 0.6624 0.1558 0.5853 0.120 Uiso 0.769(14) 1 calc PR B 2
C64B C 0.6668(7) 0.1555(6) 0.7009(5) 0.178(4) Uani 0.50 1 d PDU B 1
H64D H 0.7069 0.0895 0.7106 0.267 Uiso 0.50 1 calc PR B 1
H64E H 0.5966 0.1611 0.6983 0.267 Uiso 0.50 1 calc PR B 1
H64F H 0.6739 0.1892 0.7429 0.267 Uiso 0.50 1 calc PR B 1
C64D C 0.6668(7) 0.1555(6) 0.7009(5) 0.178(4) Uani 0.50 1 d P B 2
H64G H 0.6583 0.0942 0.7133 0.267 Uiso 0.50 1 calc PR B 2
H64H H 0.6310 0.1961 0.7404 0.267 Uiso 0.50 1 calc PR B 2
H64I H 0.7379 0.1483 0.6996 0.267 Uiso 0.50 1 calc PR B 2

loop_
_atom_site_aniso_label
_atom_site_aniso_U_11
_atom_site_aniso_U_22
_atom_site_aniso_U_33
_atom_site_aniso_U_23
_atom_site_aniso_U_13
_atom_site_aniso_U_12
C1A 0.0378(19) 0.0335(18) 0.048(2) -0.0047(15) -0.0103(16) -0.0146(15)
C2A 0.0401(19) 0.0371(19) 0.041(2) -0.0041(15) -0.0036(15) -0.0117(15)
C3A 0.0349(18) 0.0297(17) 0.044(2) 0.0015(15) -0.0049(15) -0.0120(14)
C4A 0.0324(18) 0.0326(18) 0.049(2) -0.0002(15) -0.0097(15) -0.0125(14)
C5A 0.0369(19) 0.0400(19) 0.047(2) -0.0027(16) -0.0128(16) -0.0152(15)
C6A 0.0398(19) 0.042(2) 0.043(2) -0.0043(16) -0.0088(16) -0.0157(16)
C7A 0.0425(19) 0.0369(18) 0.042(2) -0.0018(15) -0.0111(16) -0.0174(15)
C8A 0.0394(19) 0.043(2) 0.046(2) -0.0091(16) -0.0061(16) -0.0152(16)
C9A 0.0385(19) 0.0408(19) 0.046(2) -0.0057(16) -0.0090(16) -0.0116(15)
C10A 0.0371(18) 0.0318(18) 0.048(2) -0.0001(16) -0.0139(16) -0.0119(15)
C11A 0.0331(18) 0.0367(19) 0.052(2) -0.0041(16) -0.0118(16) -0.0141(15)
C12A 0.0397(19) 0.0357(19) 0.050(2) -0.0055(16) -0.0128(16) -0.0149(15)
C13A 0.0343(18) 0.0300(17) 0.0412(19) -0.0016(15) -0.0102(15) -0.0075(14)
C14A 0.0399(18) 0.0271(17) 0.042(2) -0.0004(14) -0.0084(15) -0.0132(14)
C15A 0.0358(18) 0.0298(17) 0.045(2) 0.0005(15) -0.0120(15) -0.0122(14)
C16A 0.0374(18) 0.0293(17) 0.044(2) 0.0013(15) -0.0072(15) -0.0139(14)
C17A 0.0364(18) 0.0296(17) 0.0411(19) 0.0001(14) -0.0109(15) -0.0140(14)
C18A 0.0351(18) 0.0314(17) 0.0398(19) -0.0028(14) -0.0083(15) -0.0118(14)
C19A 0.0361(18) 0.0327(18) 0.045(2) 0.0009(15) -0.0160(15) -0.0136(14)
C20A 0.0336(17) 0.0320(17) 0.047(2) -0.0045(15) -0.0089(15) -0.0112(14)
C21A 0.0369(19) 0.0336(19) 0.049(2) 0.0018(16) -0.0082(17) -0.0106(15)
O22A 0.0417(14) 0.0544(16) 0.0518(16) -0.0062(13) -0.0020(12) -0.0176(12)
N23A 0.0338(15) 0.0403(16) 0.0479(18) -0.0019(14) -0.0054(13) -0.0142(13)
C24A 0.0377(19) 0.0318(18) 0.053(2) 0.0027(16) -0.0093(17) -0.0126(15)
O25A 0.0361(13) 0.0534(15) 0.0593(16) -0.0011(12) -0.0134(12) -0.0188(11)
C26A 0.041(2) 0.057(2) 0.054(2) -0.0089(19) -0.0045(18) -0.0223(18)
O27A 0.0573(17) 0.090(2) 0.0602(18) -0.0276(16) 0.0120(14) -0.0385(15)
N28A 0.0397(16) 0.0546(19) 0.0463(18) -0.0041(15) -0.0024(14) -0.0202(14)
C29A 0.0366(19) 0.043(2) 0.055(2) 0.0007(17) -0.0093(17) -0.0159(16)
O30A 0.0450(14) 0.0584(16) 0.0707(17) -0.0102(14) -0.0071(13) -0.0286(13)
N31A 0.0353(15) 0.0371(16) 0.0452(17) -0.0049(13) -0.0106(13) -0.0091(12)
C32A 0.041(2) 0.056(2) 0.054(2) -0.0079(19) -0.0145(17) -0.0111(17)
C33A 0.048(2) 0.067(3) 0.066(3) -0.023(2) -0.020(2) -0.004(2)
O34A 0.0492(15) 0.0627(17) 0.0574(17) -0.0111(13) -0.0237(13) -0.0092(13)
C35A 0.042(2) 0.050(2) 0.055(2) -0.0039(18) -0.0159(17) -0.0154(17)
C36A 0.0378(19) 0.0382(19) 0.049(2) -0.0022(16) -0.0133(16) -0.0137(15)
N41A 0.0481(17) 0.0475(17) 0.0392(16) -0.0075(14) -0.0066(13) -0.0243(14)
C42A 0.058(2) 0.066(3) 0.049(2) -0.019(2) -0.0070(18) -0.027(2)
C43A 0.085(3) 0.077(3) 0.058(3) -0.022(2) -0.007(2) -0.039(3)
O44A 0.082(2) 0.0625(18) 0.0645(18) -0.0223(15) -0.0025(15) -0.0397(16)
C45A 0.051(2) 0.054(2) 0.060(3) -0.0137(19) -0.0084(19) -0.0237(18)
C46A 0.044(2) 0.044(2) 0.056(2) -0.0102(18) -0.0083(17) -0.0182(17)
C51A 0.0363(19) 0.045(2) 0.055(2) -0.0068(17) -0.0014(16) -0.0165(16)
C52A 0.0347(19) 0.049(2) 0.063(2) -0.0034(18) -0.0075(17) -0.0157(17)
C53A 0.042(2) 0.080(3) 0.080(3) -0.016(2) -0.004(2) -0.020(2)
C54A 0.050(3) 0.111(4) 0.124(5) -0.037(4) -0.025(3) 0.005(3)
C61A 0.053(2) 0.083(3) 0.057(2) -0.004(2) -0.0041(19) -0.039(2)
C62A 0.034(2) 0.096(3) 0.080(3) -0.022(3) 0.003(2) -0.026(2)
C63A 0.122(5) 0.121(5) 0.076(4) -0.005(3) -0.019(3) -0.057(4)
C64A 0.113(4) 0.100(4) 0.086(4) -0.008(3) -0.011(3) -0.027(4)
C1B 0.0359(18) 0.0311(18) 0.048(2) -0.0038(15) -0.0066(15) -0.0138(14)
C2B 0.0312(17) 0.0373(19) 0.052(2) -0.0035(16) -0.0036(16) -0.0149(15)
C3B 0.0309(17) 0.0301(17) 0.045(2) -0.0028(15) -0.0047(15) -0.0072(14)
C4B 0.0367(18) 0.0285(17) 0.045(2) -0.0062(15) -0.0066(15) -0.0084(14)
C5B 0.0366(19) 0.045(2) 0.048(2) -0.0060(17) -0.0105(16) -0.0162(16)
C6B 0.0320(18) 0.0393(19) 0.058(2) -0.0038(17) -0.0080(16) -0.0150(15)
C7B 0.0330(18) 0.0356(18) 0.053(2) -0.0030(16) -0.0068(16) -0.0106(15)
C8B 0.0388(19) 0.049(2) 0.051(2) -0.0017(18) -0.0052(17) -0.0160(17)
C9B 0.049(2) 0.043(2) 0.045(2) -0.0011(17) -0.0040(17) -0.0149(17)
C10B 0.048(2) 0.0372(19) 0.042(2) -0.0064(16) -0.0045(17) -0.0117(16)
C11B 0.049(2) 0.040(2) 0.046(2) -0.0047(16) -0.0090(17) -0.0200(17)
C12B 0.0421(19) 0.041(2) 0.047(2) -0.0021(17) -0.0050(16) -0.0191(16)
C13B 0.0370(18) 0.0311(17) 0.044(2) -0.0016(15) -0.0077(15) -0.0128(14)
C14B 0.0337(18) 0.0287(17) 0.046(2) -0.0015(15) -0.0064(15) -0.0090(14)
C15B 0.0318(17) 0.0275(17) 0.048(2) -0.0006(15) -0.0089(15) -0.0088(14)
C16B 0.0350(18) 0.0302(17) 0.041(2) -0.0011(14) -0.0075(15) -0.0119(14)
C17B 0.0351(18) 0.0256(17) 0.051(2) -0.0021(15) -0.0092(15) -0.0097(14)
C18B 0.0336(18) 0.0345(18) 0.042(2) -0.0014(15) -0.0060(15) -0.0092(14)
C19B 0.0408(19) 0.0353(18) 0.041(2) -0.0016(15) -0.0077(15) -0.0129(15)
C20B 0.043(2) 0.0348(19) 0.043(2) 0.0004(16) -0.0068(16) -0.0114(15)
C21B 0.0346(19) 0.0334(18) 0.049(2) -0.0043(16) -0.0052(16) -0.0111(15)
O22B 0.0456(15) 0.0525(15) 0.0524(15) -0.0091(12) -0.0024(12) -0.0210(12)
N23B 0.0392(16) 0.0405(16) 0.0428(17) -0.0057(13) -0.0055(13) -0.0133(13)
C24B 0.040(2) 0.0304(18) 0.054(2) -0.0042(16) -0.0123(17) -0.0084(15)
O25B 0.0489(15) 0.0605(16) 0.0485(15) -0.0078(12) -0.0126(12) -0.0226(13)
C26B 0.049(2) 0.054(2) 0.048(2) -0.0061(19) 0.0030(19) -0.0159(19)
O27B 0.0603(18) 0.079(2) 0.0596(18) -0.0178(15) 0.0110(14) -0.0297(15)
N28B 0.059(2) 0.0504(19) 0.0493(19) -0.0119(15) 0.0027(16) -0.0183(16)
C29B 0.060(2) 0.042(2) 0.048(2) -0.0053(18) -0.0067(19) -0.0151(19)
O30B 0.0776(19) 0.0589(17) 0.0551(16) -0.0162(14) -0.0019(14) -0.0291(15)
N31B 0.0362(15) 0.0430(16) 0.0454(17) -0.0032(14) -0.0072(13) -0.0181(13)
C32B 0.0372(19) 0.049(2) 0.057(2) -0.0065(18) -0.0096(17) -0.0179(16)
C33B 0.053(2) 0.069(3) 0.068(3) -0.004(2) -0.017(2) -0.034(2)
O34B 0.0507(16) 0.0715(18) 0.0659(18) 0.0000(15) -0.0245(13) -0.0291(14)
C35B 0.059(2) 0.062(3) 0.054(2) -0.004(2) -0.0147(19) -0.028(2)
C36B 0.048(2) 0.046(2) 0.053(2) -0.0001(18) -0.0148(17) -0.0206(17)
N41B 0.0340(15) 0.0426(17) 0.0556(18) -0.0082(14) -0.0027(13) -0.0160(13)
C42B 0.038(2) 0.053(2) 0.071(3) -0.008(2) 0.0032(18) -0.0197(17)
C43B 0.048(2) 0.067(3) 0.087(3) -0.020(2) 0.000(2) -0.031(2)
O44B 0.0542(16) 0.0589(17) 0.089(2) -0.0166(15) 0.0018(14) -0.0326(14)
C45B 0.043(2) 0.050(2) 0.070(3) -0.0137(19) 0.0017(19) -0.0241(18)
C46B 0.0391(19) 0.044(2) 0.054(2) -0.0074(17) -0.0027(17) -0.0155(16)
C51B 0.043(2) 0.048(2) 0.046(2) -0.0074(17) -0.0043(16) -0.0149(17)
C52B 0.062(2) 0.054(2) 0.053(2) -0.0004(19) -0.0041(19) -0.024(2)
C53B 0.101(4) 0.096(4) 0.059(3) 0.005(3) -0.004(3) -0.040(3)
C54B 0.128(5) 0.132(5) 0.088(4) 0.030(4) -0.032(4) -0.069(4)
C61B 0.075(3) 0.070(3) 0.048(2) -0.014(2) 0.012(2) -0.025(2)
C62B 0.137(5) 0.080(3) 0.058(3) -0.010(2) 0.013(3) -0.030(3)
C62D 0.137(5) 0.080(3) 0.058(3) -0.010(2) 0.013(3) -0.030(3)
C63B 0.054(12) 0.115(10) 0.079(10) -0.008(9) -0.059(8) -0.009(9)
C63D 0.146(9) 0.082(4) 0.061(4) -0.018(3) -0.031(4) -0.012(5)
C64B 0.254(10) 0.112(6) 0.148(7) 0.042(5) -0.039(7) -0.046(6)
C64D 0.254(10) 0.112(6) 0.148(7) 0.042(5) -0.039(7) -0.046(6)

loop_
_atom_type_symbol
_atom_type_description
_atom_type_scat_dispersion_real
_atom_type_scat_dispersion_imag
_atom_type_scat_source
C C 0.0033 0.0016 'International Tables Vol C Tables 4.2.6.8 and 6.1.1.4'
H H 0.0000 0.0000 'International Tables Vol C Tables 4.2.6.8 and 6.1.1.4'
N N 0.0061 0.0033 'International Tables Vol C Tables 4.2.6.8 and 6.1.1.4'
O O 0.0106 0.0060 'International Tables Vol C Tables 4.2.6.8 and 6.1.1.4'

loop_
_geom_angle_atom_site_label_1
_geom_angle_atom_site_label_2
_geom_angle_atom_site_label_3
_geom_angle
_geom_angle_site_symmetry_1
_geom_angle_site_symmetry_3
_geom_angle_publ_flag
C2A C1A C14A 119.1(3) . . ?
C2A C1A N31A 119.4(3) . . ?
C14A C1A N31A 121.5(3) . . ?
C3A C2A C1A 122.2(3) . . ?
C2A C3A C16A 120.0(3) . . ?
C2A C3A C21A 119.4(3) . . ?
C16A C3A C21A 120.5(3) . . ?
C5A C4A C16A 119.1(3) . . ?
C5A C4A C24A 120.3(3) . . ?
C16A C4A C24A 120.6(3) . . ?
C4A C5A C6A 121.0(3) . . ?
C5A C6A C17A 122.7(3) . . ?
C18A C7A C8A 120.0(3) . . ?
C18A C7A N41A 121.4(3) . . ?
C8A C7A N41A 118.6(3) . . ?
C9A C8A C7A 121.2(3) . . ?
C8A C9A C20A 120.5(3) . . ?
C8A C9A C26A 119.0(3) . . ?
C20A C9A C26A 120.4(3) . . ?
C11A C10A C20A 119.3(3) . . ?
C11A C10A C29A 120.0(3) . . ?
C20A C10A C29A 120.6(3) . . ?
C10A C11A C12A 120.8(3) . . ?
C11A C12A C13A 121.9(3) . . ?
C12A C13A C19A 118.2(3) . . ?
C12A C13A C14A 121.5(3) . . ?
C19A C13A C14A 120.2(3) . . ?
C1A C14A C15A 118.3(3) . . ?
C1A C14A C13A 125.9(3) . . ?
C15A C14A C13A 115.6(3) . . ?
C16A C15A C17A 119.4(3) . . ?
C16A C15A C14A 119.4(3) . . ?
C17A C15A C14A 121.1(3) . . ?
C3A C16A C4A 120.3(3) . . ?
C3A C16A C15A 119.1(3) . . ?
C4A C16A C15A 120.5(3) . . ?
C6A C17A C15A 117.0(3) . . ?
C6A C17A C18A 123.1(3) . . ?
C15A C17A C18A 119.8(3) . . ?
C7A C18A C19A 118.0(3) . . ?
C7A C18A C17A 125.4(3) . . ?
C19A C18A C17A 116.4(3) . . ?
C13A C19A C20A 118.5(3) . . ?
C13A C19A C18A 121.7(3) . . ?
C20A C19A C18A 119.8(3) . . ?
C9A C20A C10A 119.6(3) . . ?
C9A C20A C19A 119.3(3) . . ?
C10A C20A C19A 121.0(3) . . ?
O22A C21A N23A 120.1(3) . . ?
O22A C21A C3A 123.0(3) . . ?
N23A C21A C3A 116.9(3) . . ?
C24A N23A C21A 124.4(3) . . ?
C24A N23A C51A 118.3(3) . . ?
C21A N23A C51A 117.3(3) . . ?
O25A C24A N23A 119.7(3) . . ?
O25A C24A C4A 123.0(3) . . ?
N23A C24A C4A 117.2(3) . . ?
O27A C26A N28A 120.0(3) . . ?
O27A C26A C9A 122.5(3) . . ?
N28A C26A C9A 117.5(3) . . ?
C29A N28A C26A 124.0(3) . . ?
C29A N28A C61A 118.3(3) . . ?
C26A N28A C61A 117.7(3) . . ?
O30A C29A N28A 120.3(3) . . ?
O30A C29A C10A 121.8(3) . . ?
N28A C29A C10A 117.9(3) . . ?
C1A N31A C32A 118.3(3) . . ?
C1A N31A C36A 116.9(3) . . ?
C32A N31A C36A 110.4(3) . . ?
N31A C32A C33A 109.9(3) . . ?
O34A C33A C32A 111.6(3) . . ?
C35A O34A C33A 108.8(3) . . ?
O34A C35A C36A 110.7(3) . . ?
N31A C36A C35A 108.6(3) . . ?
C7A N41A C42A 118.8(3) . . ?
C7A N41A C46A 115.4(3) . . ?
C42A N41A C46A 110.4(3) . . ?
N41A C42A C43A 108.9(3) . . ?
O44A C43A C42A 112.4(3) . . ?
C45A O44A C43A 110.2(3) . . ?
O44A C45A C46A 110.8(3) . . ?
N41A C46A C45A 110.0(3) . . ?
N23A C51A C52A 112.6(3) . . ?
C53A C52A C51A 111.9(3) . . ?
C52A C53A C54A 113.2(4) . . ?
N28A C61A C62A 110.8(3) . . ?
C63A C62A C61A 117.2(4) . . ?
C64A C63A C62A 112.5(5) . . ?
C2B C1B N31B 119.7(3) . . ?
C2B C1B C14B 119.2(3) . . ?
N31B C1B C14B 121.1(3) . . ?
C3B C2B C1B 122.7(3) . . ?
C2B C3B C16B 119.7(3) . . ?
C2B C3B C21B 119.5(3) . . ?
C16B C3B C21B 120.8(3) . . ?
C5B C4B C16B 119.2(3) . . ?
C5B C4B C24B 120.2(3) . . ?
C16B C4B C24B 120.6(3) . . ?
C4B C5B C6B 120.9(3) . . ?
C5B C6B C17B 122.6(3) . . ?
N41B C7B C8B 119.3(3) . . ?
N41B C7B C18B 121.5(3) . . ?
C8B C7B C18B 119.2(3) . . ?
C9B C8B C7B 122.0(3) . . ?
C8B C9B C20B 120.2(3) . . ?
C8B C9B C26B 119.1(3) . . ?
C20B C9B C26B 120.7(3) . . ?
C11B C10B C20B 119.1(3) . . ?
C11B C10B C29B 120.1(3) . . ?
C20B C10B C29B 120.7(3) . . ?
C10B C11B C12B 120.7(3) . . ?
C11B C12B C13B 122.6(3) . . ?
C12B C13B C19B 117.8(3) . . ?
C12B C13B C14B 121.9(3) . . ?
C19B C13B C14B 120.1(3) . . ?
C1B C14B C15B 117.4(3) . . ?
C1B C14B C13B 125.7(3) . . ?
C15B C14B C13B 116.7(3) . . ?
C16B C15B C17B 119.3(3) . . ?
C16B C15B C14B 120.1(3) . . ?
C17B C15B C14B 120.6(3) . . ?
C3B C16B C4B 119.8(3) . . ?
C3B C16B C15B 119.4(3) . . ?
C4B C16B C15B 120.8(3) . . ?
C6B C17B C15B 117.0(3) . . ?
C6B C17B C18B 122.7(3) . . ?
C15B C17B C18B 120.2(3) . . ?
C7B C18B C19B 118.4(3) . . ?
C7B C18B C17B 125.0(3) . . ?
C19B C18B C17B 116.2(3) . . ?
C20B C19B C13B 118.6(3) . . ?
C20B C19B C18B 119.8(3) . . ?
C13B C19B C18B 121.6(3) . . ?
C10B C20B C9B 119.6(3) . . ?
C10B C20B C19B 121.1(3) . . ?
C9B C20B C19B 119.2(3) . . ?
O22B C21B N23B 119.5(3) . . ?
O22B C21B C3B 123.2(3) . . ?
N23B C21B C3B 117.3(3) . . ?
C24B N23B C21B 123.7(3) . . ?
C24B N23B C51B 118.0(3) . . ?
C21B N23B C51B 118.3(3) . . ?
O25B C24B N23B 119.9(3) . . ?
O25B C24B C4B 122.5(3) . . ?
N23B C24B C4B 117.6(3) . . ?
O27B C26B N28B 119.7(3) . . ?
O27B C26B C9B 122.5(4) . . ?
N28B C26B C9B 117.8(3) . . ?
C29B N28B C26B 123.3(3) . . ?
C29B N28B C61B 117.0(3) . . ?
C26B N28B C61B 119.6(3) . . ?
O30B C29B N28B 120.1(3) . . ?
O30B C29B C10B 122.0(4) . . ?
N28B C29B C10B 117.8(3) . . ?
C1B N31B C32B 117.6(3) . . ?
C1B N31B C36B 116.9(3) . . ?
C32B N31B C36B 110.6(3) . . ?
N31B C32B C33B 108.8(3) . . ?
O34B C33B C32B 110.5(3) . . ?
C35B O34B C33B 109.3(3) . . ?
O34B C35B C36B 111.5(3) . . ?
N31B C36B C35B 109.7(3) . . ?
C7B N41B C46B 116.2(3) . . ?
C7B N41B C42B 118.8(3) . . ?
C46B N41B C42B 110.2(3) . . ?
N41B C42B C43B 108.4(3) . . ?
O44B C43B C42B 111.4(3) . . ?
C45B O44B C43B 109.7(3) . . ?
O44B C45B C46B 110.7(3) . . ?
N41B C46B C45B 110.5(3) . . ?
N23B C51B C52B 114.0(3) . . ?
C53B C52B C51B 112.2(3) . . ?
C52B C53B C54B 114.0(4) . . ?
N28B C61B C62B 113.0(4) . . ?
C63B C62B C61B 129.8(8) . . ?
C64B C63B C62B 113.2(12) . . ?

loop_
_geom_bond_atom_site_label_1
_geom_bond_atom_site_label_2
_geom_bond_distance
_geom_bond_site_symmetry_2
_geom_bond_publ_flag
C1A C2A 1.393(4) . ?
C1A C14A 1.407(4) . ?
C1A N31A 1.425(4) . ?
C2A C3A 1.372(4) . ?
C3A C16A 1.405(4) . ?
C3A C21A 1.468(5) . ?
C4A C5A 1.373(4) . ?
C4A C16A 1.409(4) . ?
C4A C24A 1.463(5) . ?
C5A C6A 1.376(4) . ?
C6A C17A 1.398(4) . ?
C7A C18A 1.409(4) . ?
C7A C8A 1.410(5) . ?
C7A N41A 1.423(4) . ?
C8A C9A 1.364(4) . ?
C9A C20A 1.403(4) . ?
C9A C26A 1.477(5) . ?
C10A C11A 1.370(4) . ?
C10A C20A 1.407(4) . ?
C10A C29A 1.465(5) . ?
C11A C12A 1.379(5) . ?
C12A C13A 1.411(4) . ?
C13A C19A 1.419(4) . ?
C13A C14A 1.451(4) . ?
C14A C15A 1.441(4) . ?
C15A C16A 1.416(4) . ?
C15A C17A 1.434(4) . ?
C17A C18A 1.454(4) . ?
C18A C19A 1.426(4) . ?
C19A C20A 1.423(4) . ?
C21A O22A 1.214(4) . ?
C21A N23A 1.408(4) . ?
N23A C24A 1.392(4) . ?
N23A C51A 1.467(4) . ?
C24A O25A 1.217(4) . ?
C26A O27A 1.213(4) . ?
C26A N28A 1.387(4) . ?
N28A C29A 1.383(4) . ?
N28A C61A 1.483(4) . ?
C29A O30A 1.228(4) . ?
N31A C32A 1.440(4) . ?
N31A C36A 1.464(4) . ?
C32A C33A 1.516(5) . ?
C33A O34A 1.428(4) . ?
O34A C35A 1.416(4) . ?
C35A C36A 1.515(4) . ?
N41A C42A 1.446(4) . ?
N41A C46A 1.465(4) . ?
C42A C43A 1.526(5) . ?
C43A O44A 1.411(5) . ?
O44A C45A 1.410(4) . ?
C45A C46A 1.511(5) . ?
C51A C52A 1.520(5) . ?
C52A C53A 1.495(5) . ?
C53A C54A 1.515(6) . ?
C61A C62A 1.511(5) . ?
C62A C63A 1.507(6) . ?
C63A C64A 1.425(7) . ?
C1B C2B 1.395(5) . ?
C1B N31B 1.412(4) . ?
C1B C14B 1.418(4) . ?
C2B C3B 1.368(4) . ?
C3B C16B 1.403(4) . ?
C3B C21B 1.461(5) . ?
C4B C5B 1.368(4) . ?
C4B C16B 1.407(4) . ?
C4B C24B 1.461(5) . ?
C5B C6B 1.380(5) . ?
C6B C17B 1.400(4) . ?
C7B N41B 1.401(4) . ?
C7B C8B 1.408(5) . ?
C7B C18B 1.412(4) . ?
C8B C9B 1.363(5) . ?
C9B C20B 1.412(5) . ?
C9B C26B 1.466(5) . ?
C10B C11B 1.367(5) . ?
C10B C20B 1.407(5) . ?
C10B C29B 1.471(5) . ?
C11B C12B 1.380(5) . ?
C12B C13B 1.395(4) . ?
C13B C19B 1.428(4) . ?
C13B C14B 1.447(4) . ?
C14B C15B 1.441(4) . ?
C15B C16B 1.414(4) . ?
C15B C17B 1.437(4) . ?
C17B C18B 1.458(5) . ?
C18B C19B 1.432(4) . ?
C19B C20B 1.418(5) . ?
C21B O22B 1.216(4) . ?
C21B N23B 1.403(4) . ?
N23B C24B 1.391(4) . ?
N23B C51B 1.472(4) . ?
C24B O25B 1.223(4) . ?
C26B O27B 1.216(4) . ?
C26B N28B 1.405(5) . ?
N28B C29B 1.395(5) . ?
N28B C61B 1.461(5) . ?
C29B O30B 1.221(4) . ?
N31B C32B 1.445(4) . ?
N31B C36B 1.472(4) . ?
C32B C33B 1.520(5) . ?
C33B O34B 1.426(5) . ?
O34B C35B 1.424(4) . ?
C35B C36B 1.503(5) . ?
N41B C46B 1.460(4) . ?
N41B C42B 1.469(4) . ?
C42B C43B 1.514(5) . ?
C43B O44B 1.428(5) . ?
O44B C45B 1.421(4) . ?
C45B C46B 1.510(5) . ?
C51B C52B 1.511(5) . ?
C52B C53B 1.493(5) . ?
C53B C54B 1.537(6) . ?
C61B C62B 1.512(6) . ?
C62B C63B 1.484(15) . ?
C63B C64B 1.455(16) . ?

loop_
_geom_torsion_atom_site_label_1
_geom_torsion_atom_site_label_2
_geom_torsion_atom_site_label_3
_geom_torsion_atom_site_label_4
_geom_torsion
_geom_torsion_site_symmetry_1
_geom_torsion_site_symmetry_2
_geom_torsion_site_symmetry_3
_geom_torsion_site_symmetry_4
_geom_torsion_publ_flag
C14A C1A C2A C3A 4.4(5) . . . . ?
N31A C1A C2A C3A -176.8(3) . . . . ?
C1A C2A C3A C16A 6.0(5) . . . . ?
C1A C2A C3A C21A -178.3(3) . . . . ?
C16A C4A C5A C6A 0.4(5) . . . . ?
C24A C4A C5A C6A -178.0(3) . . . . ?
C4A C5A C6A C17A -1.1(5) . . . . ?
C18A C7A C8A C9A 3.3(5) . . . . ?
N41A C7A C8A C9A -177.3(3) . . . . ?
C7A C8A C9A C20A 4.1(5) . . . . ?
C7A C8A C9A C26A -179.0(3) . . . . ?
C20A C10A C11A C12A 3.2(5) . . . . ?
C29A C10A C11A C12A -178.7(3) . . . . ?
C10A C11A C12A C13A -3.1(5) . . . . ?
C11A C12A C13A C19A -0.9(4) . . . . ?
C11A C12A C13A C14A -177.7(3) . . . . ?
C2A C1A C14A C15A -14.2(4) . . . . ?
N31A C1A C14A C15A 167.0(3) . . . . ?
C2A C1A C14A C13A 161.6(3) . . . . ?
N31A C1A C14A C13A -17.2(5) . . . . ?
C12A C13A C14A C1A -19.2(5) . . . . ?
C19A C13A C14A C1A 164.1(3) . . . . ?
C12A C13A C14A C15A 156.7(3) . . . . ?
C19A C13A C14A C15A -20.0(4) . . . . ?
C1A C14A C15A C16A 14.1(4) . . . . ?
C13A C14A C15A C16A -162.1(3) . . . . ?
C1A C14A C15A C17A -165.1(3) . . . . ?
C13A C14A C15A C17A 18.7(4) . . . . ?
C2A C3A C16A C4A 174.7(3) . . . . ?
C21A C3A C16A C4A -1.0(4) . . . . ?
C2A C3A C16A C15A -6.0(4) . . . . ?
C21A C3A C16A C15A 178.3(3) . . . . ?
C5A C4A C16A C3A -177.8(3) . . . . ?
C24A C4A C16A C3A 0.6(5) . . . . ?
C5A C4A C16A C15A 2.9(5) . . . . ?
C24A C4A C16A C15A -178.7(3) . . . . ?
C17A C15A C16A C3A 175.2(3) . . . . ?
C14A C15A C16A C3A -4.1(4) . . . . ?
C17A C15A C16A C4A -5.5(4) . . . . ?
C14A C15A C16A C4A 175.3(3) . . . . ?
C5A C6A C17A C15A -1.5(5) . . . . ?
C5A C6A C17A C18A -177.2(3) . . . . ?
C16A C15A C17A C6A 4.7(4) . . . . ?
C14A C15A C17A C6A -176.1(3) . . . . ?
C16A C15A C17A C18A -179.4(3) . . . . ?
C14A C15A C17A C18A -0.3(4) . . . . ?
C8A C7A C18A C19A -11.5(4) . . . . ?
N41A C7A C18A C19A 169.1(3) . . . . ?
C8A C7A C18A C17A 163.3(3) . . . . ?
N41A C7A C18A C17A -16.2(5) . . . . ?
C6A C17A C18A C7A -16.5(5) . . . . ?
C15A C17A C18A C7A 168.0(3) . . . . ?
C6A C17A C18A C19A 158.4(3) . . . . ?
C15A C17A C18A C19A -17.1(4) . . . . ?
C12A C13A C19A C20A 4.6(4) . . . . ?
C14A C13A C19A C20A -178.6(3) . . . . ?
C12A C13A C19A C18A -174.0(3) . . . . ?
C14A C13A C19A C18A 2.8(4) . . . . ?
C7A C18A C19A C13A -168.8(3) . . . . ?
C17A C18A C19A C13A 16.0(4) . . . . ?
C7A C18A C19A C20A 12.6(4) . . . . ?
C17A C18A C19A C20A -162.6(3) . . . . ?
C8A C9A C20A C10A 177.4(3) . . . . ?
C26A C9A C20A C10A 0.5(5) . . . . ?
C8A C9A C20A C19A -2.8(5) . . . . ?
C26A C9A C20A C19A -179.7(3) . . . . ?
C11A C10A C20A C9A -179.6(3) . . . . ?
C29A C10A C20A C9A 2.4(4) . . . . ?
C11A C10A C20A C19A 0.6(4) . . . . ?
C29A C10A C20A C19A -177.4(3) . . . . ?
C13A C19A C20A C9A 175.7(3) . . . . ?
C18A C19A C20A C9A -5.7(4) . . . . ?
C13A C19A C20A C10A -4.5(4) . . . . ?
C18A C19A C20A C10A 174.1(3) . . . . ?
C2A C3A C21A O22A 4.6(5) . . . . ?
C16A C3A C21A O22A -179.6(3) . . . . ?
C2A C3A C21A N23A -175.4(3) . . . . ?
C16A C3A C21A N23A 0.4(4) . . . . ?
O22A C21A N23A C24A -179.3(3) . . . . ?
C3A C21A N23A C24A 0.7(4) . . . . ?
O22A C21A N23A C51A 0.4(4) . . . . ?
C3A C21A N23A C51A -179.6(3) . . . . ?
C21A N23A C24A O25A -179.6(3) . . . . ?
C51A N23A C24A O25A 0.7(4) . . . . ?
C21A N23A C24A C4A -1.1(4) . . . . ?
C51A N23A C24A C4A 179.3(3) . . . . ?
C5A C4A C24A O25A -2.8(5) . . . . ?
C16A C4A C24A O25A 178.8(3) . . . . ?
C5A C4A C24A N23A 178.8(3) . . . . ?
C16A C4A C24A N23A 0.4(4) . . . . ?
C8A C9A C26A O27A 0.9(5) . . . . ?
C20A C9A C26A O27A 177.8(3) . . . . ?
C8A C9A C26A N28A -180.0(3) . . . . ?
C20A C9A C26A N28A -3.0(5) . . . . ?
O27A C26A N28A C29A -178.1(3) . . . . ?
C9A C26A N28A C29A 2.7(5) . . . . ?
O27A C26A N28A C61A 0.7(5) . . . . ?
C9A C26A N28A C61A -178.5(3) . . . . ?
C26A N28A C29A O30A -179.9(3) . . . . ?
C61A N28A C29A O30A 1.4(5) . . . . ?
C26A N28A C29A C10A 0.0(5) . . . . ?
C61A N28A C29A C10A -178.7(3) . . . . ?
C11A C10A C29A O30A -0.8(5) . . . . ?
C20A C10A C29A O30A 177.2(3) . . . . ?
C11A C10A C29A N28A 179.3(3) . . . . ?
C20A C10A C29A N28A -2.7(4) . . . . ?
C2A C1A N31A C32A -7.1(4) . . . . ?
C14A C1A N31A C32A 171.7(3) . . . . ?
C2A C1A N31A C36A 128.7(3) . . . . ?
C14A C1A N31A C36A -52.5(4) . . . . ?
C1A N31A C32A C33A -165.7(3) . . . . ?
C36A N31A C32A C33A 55.9(4) . . . . ?
N31A C32A C33A O34A -56.9(4) . . . . ?
C32A C33A O34A C35A 59.2(4) . . . . ?
C33A O34A C35A C36A -61.4(4) . . . . ?
C1A N31A C36A C35A 163.2(3) . . . . ?
C32A N31A C36A C35A -57.7(4) . . . . ?
O34A C35A C36A N31A 60.9(4) . . . . ?
C18A C7A N41A C42A 168.4(3) . . . . ?
C8A C7A N41A C42A -11.0(4) . . . . ?
C18A C7A N41A C46A -57.0(4) . . . . ?
C8A C7A N41A C46A 123.5(3) . . . . ?
C7A N41A C42A C43A -167.9(3) . . . . ?
C46A N41A C42A C43A 55.5(4) . . . . ?
N41A C42A C43A O44A -56.9(4) . . . . ?
C42A C43A O44A C45A 58.5(4) . . . . ?
C43A O44A C45A C46A -58.5(4) . . . . ?
C7A N41A C46A C45A 164.7(3) . . . . ?
C42A N41A C46A C45A -57.1(4) . . . . ?
O44A C45A C46A N41A 58.2(4) . . . . ?
C24A N23A C51A C52A -91.7(4) . . . . ?
C21A N23A C51A C52A 88.6(4) . . . . ?
N23A C51A C52A C53A -172.1(3) . . . . ?
C51A C52A C53A C54A -175.9(3) . . . . ?
C29A N28A C61A C62A 92.1(4) . . . . ?
C26A N28A C61A C62A -86.7(4) . . . . ?
N28A C61A C62A C63A 167.3(4) . . . . ?
C61A C62A C63A C64A 55.8(6) . . . . ?
N31B C1B C2B C3B 177.1(3) . . . . ?
C14B C1B C2B C3B -3.8(5) . . . . ?
C1B C2B C3B C16B -4.7(5) . . . . ?
C1B C2B C3B C21B 177.3(3) . . . . ?
C16B C4B C5B C6B -1.2(5) . . . . ?
C24B C4B C5B C6B 179.6(3) . . . . ?
C4B C5B C6B C17B 3.0(5) . . . . ?
N41B C7B C8B C9B 177.1(3) . . . . ?
C18B C7B C8B C9B -4.2(5) . . . . ?
C7B C8B C9B C20B -3.7(5) . . . . ?
C7B C8B C9B C26B 178.1(3) . . . . ?
C20B C10B C11B C12B -1.0(5) . . . . ?
C29B C10B C11B C12B -179.1(3) . . . . ?
C10B C11B C12B C13B 1.4(5) . . . . ?
C11B C12B C13B C19B 0.9(5) . . . . ?
C11B C12B C13B C14B 175.6(3) . . . . ?
C2B C1B C14B C15B 12.6(4) . . . . ?
N31B C1B C14B C15B -168.3(3) . . . . ?
C2B C1B C14B C13B -161.7(3) . . . . ?
N31B C1B C14B C13B 17.4(5) . . . . ?
C12B C13B C14B C1B 17.1(5) . . . . ?
C19B C13B C14B C1B -168.3(3) . . . . ?
C12B C13B C14B C15B -157.3(3) . . . . ?
C19B C13B C14B C15B 17.3(4) . . . . ?
C1B C14B C15B C16B -13.5(4) . . . . ?
C13B C14B C15B C16B 161.4(3) . . . . ?
C1B C14B C15B C17B 167.3(3) . . . . ?
C13B C14B C15B C17B -17.9(4) . . . . ?
C2B C3B C16B C4B -175.7(3) . . . . ?
C21B C3B C16B C4B 2.3(4) . . . . ?
C2B C3B C16B C15B 3.8(4) . . . . ?
C21B C3B C16B C15B -178.2(3) . . . . ?
C5B C4B C16B C3B 177.2(3) . . . . ?
C24B C4B C16B C3B -3.6(4) . . . . ?
C5B C4B C16B C15B -2.3(5) . . . . ?
C24B C4B C16B C15B 176.9(3) . . . . ?
C17B C15B C16B C3B -175.4(3) . . . . ?
C14B C15B C16B C3B 5.4(4) . . . . ?
C17B C15B C16B C4B 4.1(4) . . . . ?
C14B C15B C16B C4B -175.1(3) . . . . ?
C5B C6B C17B C15B -1.1(5) . . . . ?
C5B C6B C17B C18B 174.4(3) . . . . ?
C16B C15B C17B C6B -2.4(4) . . . . ?
C14B C15B C17B C6B 176.9(3) . . . . ?
C16B C15B C17B C18B -178.1(3) . . . . ?
C14B C15B C17B C18B 1.2(4) . . . . ?
N41B C7B C18B C19B -169.7(3) . . . . ?
C8B C7B C18B C19B 11.7(4) . . . . ?
N41B C7B C18B C17B 17.7(5) . . . . ?
C8B C7B C18B C17B -160.9(3) . . . . ?
C6B C17B C18B C7B 13.4(5) . . . . ?
C15B C17B C18B C7B -171.2(3) . . . . ?
C6B C17B C18B C19B -159.3(3) . . . . ?
C15B C17B C18B C19B 16.1(4) . . . . ?
C12B C13B C19B C20B -3.5(4) . . . . ?
C14B C13B C19B C20B -178.3(3) . . . . ?
C12B C13B C19B C18B 175.0(3) . . . . ?
C14B C13B C19B C18B 0.1(5) . . . . ?
C7B C18B C19B C20B -11.6(4) . . . . ?
C17B C18B C19B C20B 161.6(3) . . . . ?
C7B C18B C19B C13B 170.0(3) . . . . ?
C17B C18B C19B C13B -16.8(4) . . . . ?
C11B C10B C20B C9B 179.8(3) . . . . ?
C29B C10B C20B C9B -2.2(5) . . . . ?
C11B C10B C20B C19B -1.8(5) . . . . ?
C29B C10B C20B C19B 176.3(3) . . . . ?
C8B C9B C20B C10B -177.8(3) . . . . ?
C26B C9B C20B C10B 0.4(5) . . . . ?
C8B C9B C20B C19B 3.7(5) . . . . ?
C26B C9B C20B C19B -178.1(3) . . . . ?
C13B C19B C20B C10B 4.0(5) . . . . ?
C18B C19B C20B C10B -174.5(3) . . . . ?
C13B C19B C20B C9B -177.5(3) . . . . ?
C18B C19B C20B C9B 4.0(5) . . . . ?
C2B C3B C21B O22B -2.0(5) . . . . ?
C16B C3B C21B O22B -180.0(3) . . . . ?
C2B C3B C21B N23B 177.1(3) . . . . ?
C16B C3B C21B N23B -0.8(4) . . . . ?
O22B C21B N23B C24B 180.0(3) . . . . ?
C3B C21B N23B C24B 0.8(4) . . . . ?
O22B C21B N23B C51B -0.1(4) . . . . ?
C3B C21B N23B C51B -179.3(3) . . . . ?
C21B N23B C24B O25B 178.1(3) . . . . ?
C51B N23B C24B O25B -1.9(4) . . . . ?
C21B N23B C24B C4B -2.1(4) . . . . ?
C51B N23B C24B C4B 178.0(3) . . . . ?
C5B C4B C24B O25B 2.5(5) . . . . ?
C16B C4B C24B O25B -176.7(3) . . . . ?
C5B C4B C24B N23B -177.3(3) . . . . ?
C16B C4B C24B N23B 3.5(4) . . . . ?
C8B C9B C26B O27B -2.3(5) . . . . ?
C20B C9B C26B O27B 179.5(3) . . . . ?
C8B C9B C26B N28B 178.8(3) . . . . ?
C20B C9B C26B N28B 0.7(5) . . . . ?
O27B C26B N28B C29B -178.7(3) . . . . ?
C9B C26B N28B C29B 0.2(5) . . . . ?
O27B C26B N28B C61B -2.2(5) . . . . ?
C9B C26B N28B C61B 176.7(3) . . . . ?
C26B N28B C29B O30B 176.5(3) . . . . ?
C61B N28B C29B O30B -0.1(5) . . . . ?
C26B N28B C29B C10B -1.9(5) . . . . ?
C61B N28B C29B C10B -178.5(3) . . . . ?
C11B C10B C29B O30B 2.6(5) . . . . ?
C20B C10B C29B O30B -175.4(3) . . . . ?
C11B C10B C29B N28B -179.0(3) . . . . ?
C20B C10B C29B N28B 2.9(5) . . . . ?
C2B C1B N31B C32B 10.4(4) . . . . ?
C14B C1B N31B C32B -168.7(3) . . . . ?
C2B C1B N31B C36B -124.8(3) . . . . ?
C14B C1B N31B C36B 56.1(4) . . . . ?
C1B N31B C32B C33B 164.7(3) . . . . ?
C36B N31B C32B C33B -57.4(4) . . . . ?
N31B C32B C33B O34B 60.4(4) . . . . ?
C32B C33B O34B C35B -60.8(4) . . . . ?
C33B O34B C35B C36B 59.4(4) . . . . ?
C1B N31B C36B C35B -165.8(3) . . . . ?
C32B N31B C36B C35B 56.0(4) . . . . ?
O34B C35B C36B N31B -56.8(4) . . . . ?
C8B C7B N41B C46B -122.7(3) . . . . ?
C18B C7B N41B C46B 58.7(4) . . . . ?
C8B C7B N41B C42B 12.5(4) . . . . ?
C18B C7B N41B C42B -166.2(3) . . . . ?
C7B N41B C42B C43B 165.8(3) . . . . ?
C46B N41B C42B C43B -56.6(4) . . . . ?
N41B C42B C43B O44B 59.3(4) . . . . ?
C42B C43B O44B C45B -60.7(4) . . . . ?
C43B O44B C45B C46B 58.9(4) . . . . ?
C7B N41B C46B C45B -164.7(3) . . . . ?
C42B N41B C46B C45B 56.5(4) . . . . ?
O44B C45B C46B N41B -57.5(4) . . . . ?
C24B N23B C51B C52B 89.3(4) . . . . ?
C21B N23B C51B C52B -90.6(4) . . . . ?
N23B C51B C52B C53B 178.6(3) . . . . ?
C51B C52B C53B C54B 175.9(4) . . . . ?
C29B N28B C61B C62B -79.6(5) . . . . ?
C26B N28B C61B C62B 103.7(4) . . . . ?
N28B C61B C62B C63B -26.4(13) . . . . ?
C61B C62B C63B C64B -131.6(10) . . . . ?
